data_2228775
loop_
_publ_author_name
'Fun, Hoong-Kun'
'Chantrapromma, Suchada'
'Chandrakantha, B.'
'Isloor, Arun M.'
'Shetty, Prakash'

_publ_section_title
;
 2-Methyl-5-[(3-methyl-4-nitrobenzyl)sulfanyl]-1,3,4-thiadiazole
;
_journal_coeditor_code IS2643
_journal_issue 1
_journal_name_full 'Acta Crystallographica Section E'
_journal_page_first o205
_journal_page_last o206
_journal_paper_doi 10.1107/S1600536810052505
_journal_volume 67
_journal_year 2011
_chemical_formula_iupac 'C11 H11 N3 O2 S2'
_chemical_formula_moiety 'C11 H11 N3 O2 S2'
_chemical_formula_sum 'C11 H11 N3 O2 S2'
_chemical_formula_weight 281.37
_chemical_melting_point_gt 443
_chemical_melting_point_lt 445
_chemical_name_systematic
;
2-Methyl-5-[(3-methyl-4-nitrobenzyl)sulfanyl]-1,3,4-thiadiazole
;
_space_group_IT_number 33
_symmetry_cell_setting orthorhombic
_symmetry_space_group_name_Hall 'P 2c -2n'
_symmetry_space_group_name_H-M 'P n a 21'
_atom_sites_solution_hydrogens geom
_atom_sites_solution_primary direct
_atom_sites_solution_secondary difmap
_audit_creation_method SHELXL-97
_cell_angle_alpha 90.00
_cell_angle_beta 90.00
_cell_angle_gamma 90.00
_cell_formula_units_Z 4
_cell_length_a 13.8210(14)
_cell_length_b 4.5720(5)
_cell_length_c 19.7929(19)
_cell_measurement_reflns_used 3.12
_cell_measurement_temperature 100
_cell_measurement_theta_max 2899
_cell_measurement_theta_min 30.00
_cell_volume 1250.7(2)
_computing_cell_refinement 'SAINT (Bruker, 2009)'
_computing_data_collection 'APEX2 (Bruker, 2009)'
_computing_data_reduction 'SAINT (Bruker, 2009)'
_computing_molecular_graphics 'SHELXTL (Sheldrick, 2008)'
_computing_publication_material
;
SHELXTL (Sheldrick, 2008) and PLATON (Spek, 2009)
;
_computing_structure_refinement 'SHELXTL (Sheldrick, 2008)'
_computing_structure_solution 'SHELXTL (Sheldrick, 2008)'
_diffrn_ambient_temperature 100
_diffrn_measured_fraction_theta_full 0.993
_diffrn_measured_fraction_theta_max 0.993
_diffrn_measurement_device_type 'Bruker APEX DUO CCD area-detector'
_diffrn_measurement_method '\f and \w'
_diffrn_radiation_monochromator graphite
_diffrn_radiation_source 'sealed tube'
_diffrn_radiation_type MoK\a
_diffrn_radiation_wavelength 0.71073
_diffrn_reflns_av_R_equivalents 0.0258
_diffrn_reflns_av_sigmaI/netI 0.0314
_diffrn_reflns_limit_h_max 21
_diffrn_reflns_limit_h_min -21
_diffrn_reflns_limit_k_max 6
_diffrn_reflns_limit_k_min -7
_diffrn_reflns_limit_l_max 21
_diffrn_reflns_limit_l_min -30
_diffrn_reflns_number 10019
_diffrn_reflns_theta_full 33.66
_diffrn_reflns_theta_max 33.66
_diffrn_reflns_theta_min 3.12
_diffrn_standards_number 0
_exptl_absorpt_coefficient_mu 0.423
_exptl_absorpt_correction_T_max 0.9590
_exptl_absorpt_correction_T_min 0.8307
_exptl_absorpt_correction_type multi-scan
_exptl_absorpt_process_details '(SADABS; Bruker, 2009)'
_exptl_crystal_colour Yellow
_exptl_crystal_density_diffrn 1.494
_exptl_crystal_density_method 'not measured'
_exptl_crystal_description Plate
_exptl_crystal_F_000 584
_exptl_crystal_size_max 0.46
_exptl_crystal_size_mid 0.30
_exptl_crystal_size_min 0.10
_refine_diff_density_max 0.446
_refine_diff_density_min -0.423
_refine_ls_abs_structure_details 'Flack (1983), 1234 Friedel pairs'
_refine_ls_abs_structure_Flack 0.04(6)
_refine_ls_extinction_method none
_refine_ls_goodness_of_fit_ref 1.096
_refine_ls_hydrogen_treatment constr
_refine_ls_matrix_type full
_refine_ls_number_parameters 330
_refine_ls_number_reflns 3754
_refine_ls_number_restraints 1
_refine_ls_restrained_S_all 1.096
_refine_ls_R_factor_all 0.0401
_refine_ls_R_factor_gt 0.0305
_refine_ls_shift/su_max 0.001
_refine_ls_shift/su_mean 0.001
_refine_ls_structure_factor_coef Fsqd
_refine_ls_weighting_details 'calc w=1/[\s^2^(Fo^2^)+(0.0501P)^2^+0.0000P] where P=(Fo^2^+2Fc^2^)/3'
_refine_ls_weighting_scheme calc
_refine_ls_wR_factor_gt 0.0755
_refine_ls_wR_factor_ref 0.0912
_reflns_number_gt 3250
_reflns_number_total 3754
_reflns_threshold_expression I>2\s(I)
_cod_data_source_file is2643.cif
_cod_data_source_block I
_cod_database_code 2228775
_cod_database_fobs_code 2228775

loop_
_symmetry_equiv_pos_as_xyz
'x, y, z'
'-x, -y, z+1/2'
'x+1/2, -y+1/2, z'
'-x+1/2, y+1/2, z+1/2'

loop_
_atom_site_type_symbol
_atom_site_label
_atom_site_fract_x
_atom_site_fract_y
_atom_site_fract_z
_atom_site_U_iso_or_equiv
_atom_site_adp_type
_atom_site_calc_flag
_atom_site_refinement_flags
_atom_site_occupancy
_atom_site_disorder_assembly
_atom_site_disorder_group
S S1 0.03130(17) 0.3490(8) 0.96362(19) 0.0300(3) Uani d P 0.629(4) A 1
S S2 0.1578(2) -0.0159(8) 0.8790(3) 0.0328(6) Uani d P 0.629(4) A 1
O O2 -0.0136(2) -0.4228(6) 1.29413(14) 0.0518(8) Uani d P 0.629(4) A 1
O O3 -0.1559(3) -0.4789(7) 1.25002(19) 0.0478(9) Uani d P 0.629(4) A 1
N N1 0.2757(4) -0.0884(15) 0.9791(3) 0.0420(11) Uani d P 0.629(4) A 1
N N2 0.2002(4) 0.0921(19) 1.0023(4) 0.0346(12) Uani d P 0.629(4) A 1
N N3 -0.0749(2) -0.3679(6) 1.25069(13) 0.0349(6) Uani d P 0.629(4) A 1
C C1 0.0766(3) 0.1353(6) 1.14831(15) 0.0289(5) Uani d P 0.629(4) A 1
H H1A 0.1410 0.1947 1.1471 0.035 Uiso calc PR 0.629(4) A 1
C C2 0.0461(3) -0.0654(6) 1.19695(14) 0.0289(5) Uani d P 0.629(4) A 1
H H2A 0.0897 -0.1386 1.2285 0.035 Uiso calc PR 0.629(4) A 1
C C3 -0.0489(4) -0.1543(6) 1.19794(14) 0.0262(5) Uani d P 0.629(4) A 1
C C4 -0.1181(3) -0.0516(6) 1.15221(16) 0.0278(5) Uani d P 0.629(4) A 1
C C5 -0.0843(3) 0.1537(7) 1.10453(16) 0.0266(6) Uani d P 0.629(4) A 1
H H5A -0.1281 0.2301 1.0735 0.032 Uiso calc PR 0.629(4) A 1
C C6 0.0110(3) 0.2467(7) 1.10173(18) 0.0244(5) Uani d P 0.629(4) A 1
C C7 0.0414(3) 0.4654(12) 1.0497(3) 0.0319(9) Uani d P 0.629(4) A 1
H H7A 0.1082 0.5185 1.0583 0.038 Uiso calc PR 0.629(4) A 1
H H7B 0.0026 0.6404 1.0556 0.038 Uiso calc PR 0.629(4) A 1
C C8 0.1361(6) 0.136(2) 0.9548(6) 0.0258(13) Uani d P 0.629(4) A 1
C C9 0.2662(7) -0.157(3) 0.9161(5) 0.0336(14) Uani d P 0.629(4) A 1
C C10 0.3367(8) -0.341(2) 0.8795(5) 0.050(2) Uani d P 0.629(4) A 1
H H10A 0.3740 -0.4522 0.9113 0.075 Uiso calc PR 0.629(4) A 1
H H10B 0.3791 -0.2182 0.8535 0.075 Uiso calc PR 0.629(4) A 1
H H10C 0.3029 -0.4718 0.8498 0.075 Uiso calc PR 0.629(4) A 1
S S1A 0.0080(3) 0.3638(14) 0.9625(4) 0.0331(7) Uani d P 0.371(4) A 2
S S2A 0.1561(5) -0.0237(15) 0.8860(6) 0.0398(14) Uani d P 0.371(4) A 2
O O2A -0.0852(4) -0.5184(9) 1.2745(3) 0.0507(12) Uani d P 0.371(4) A 2
O O3A -0.2234(4) -0.4513(11) 1.2302(3) 0.0600(14) Uani d P 0.371(4) A 2
N N1A 0.2532(5) -0.046(2) 0.9912(4) 0.0311(14) Uani d P 0.371(4) A 2
N N2A 0.1738(7) 0.115(3) 1.0101(6) 0.0321(15) Uani d P 0.371(4) A 2
N N3A -0.1378(4) -0.3973(13) 1.2341(3) 0.0327(11) Uani d P 0.371(4) A 2
C C1A 0.0286(4) 0.1374(9) 1.1504(2) 0.0254(8) Uani d P 0.371(4) A 2
H H1B 0.0910 0.2118 1.1541 0.031 Uiso calc PR 0.371(4) A 2
C C2A -0.0029(4) -0.0698(9) 1.1981(2) 0.0196(7) Uani d P 0.371(4) A 2
C C3A -0.0968(4) -0.1718(9) 1.1884(2) 0.0232(8) Uani d P 0.371(4) A 2
C C4A -0.1560(4) -0.0847(11) 1.1368(3) 0.0292(10) Uani d P 0.371(4) A 2
H H4B -0.2178 -0.1628 1.1322 0.035 Uiso calc PR 0.371(4) A 2
C C5A -0.1220(5) 0.1226(12) 1.0913(3) 0.0320(11) Uani d P 0.371(4) A 2
H H5B -0.1613 0.1869 1.0562 0.038 Uiso calc PR 0.371(4) A 2
C C6A -0.0289(5) 0.2336(11) 1.0987(3) 0.0238(10) Uani d P 0.371(4) A 2
C C7A 0.0060(7) 0.479(2) 1.0507(5) 0.0379(19) Uani d P 0.371(4) A 2
H H7C 0.0705 0.5389 1.0640 0.045 Uiso calc PR 0.371(4) A 2
H H7D -0.0365 0.6463 1.0553 0.045 Uiso calc PR 0.371(4) A 2
C C8A 0.1157(10) 0.166(4) 0.9600(8) 0.0220(18) Uani d P 0.371(4) A 2
C C9A 0.2489(11) -0.138(4) 0.9296(7) 0.0294(19) Uani d P 0.371(4) A 2
C C10A 0.3250(10) -0.317(4) 0.8965(8) 0.043(3) Uani d P 0.371(4) A 2
H H10D 0.3736 -0.3676 0.9291 0.065 Uiso calc PR 0.371(4) A 2
H H10E 0.3539 -0.2066 0.8606 0.065 Uiso calc PR 0.371(4) A 2
H H10F 0.2966 -0.4921 0.8786 0.065 Uiso calc PR 0.371(4) A 2
C C11 -0.2234(2) -0.1340(8) 1.14972(19) 0.0438(7) Uani d P 0.629(4) A 1
H H11A -0.2292 -0.3416 1.1436 0.066 Uiso calc PR 0.629(4) A 1
H H11B -0.2540 -0.0349 1.1127 0.066 Uiso calc PR 0.629(4) A 1
H H11C -0.2541 -0.0783 1.1913 0.066 Uiso calc PR 0.629(4) A 1
C C11A 0.0647(3) -0.1528(12) 1.2541(2) 0.0357(11) Uani d P 0.371(4) A 2
H H11D 0.1235 -0.0425 1.2500 0.053 Uiso calc PR 0.371(4) A 2
H H11E 0.0790 -0.3579 1.2513 0.053 Uiso calc PR 0.371(4) A 2
H H11F 0.0348 -0.1111 1.2968 0.053 Uiso calc PR 0.371(4) A 2

loop_
_atom_site_aniso_label
_atom_site_aniso_U_11
_atom_site_aniso_U_22
_atom_site_aniso_U_33
_atom_site_aniso_U_12
_atom_site_aniso_U_13
_atom_site_aniso_U_23
S1 0.0368(8) 0.0311(6) 0.0220(4) 0.0045(6) -0.0004(8) 0.0056(4)
S2 0.0371(10) 0.0316(9) 0.0298(14) 0.0018(7) -0.0078(6) 0.0015(6)
O2 0.0612(16) 0.0623(16) 0.0319(13) 0.0179(13) 0.0060(11) 0.0219(12)
O3 0.067(2) 0.0426(16) 0.0343(17) -0.0141(14) 0.0107(15) 0.0050(11)
N1 0.032(2) 0.051(2) 0.043(3) 0.0138(15) 0.0031(15) 0.0084(18)
N2 0.027(2) 0.050(3) 0.027(2) -0.003(2) -0.0033(17) 0.0076(17)
N3 0.0559(17) 0.0290(12) 0.0197(10) 0.0099(10) 0.0105(10) 0.0022(9)
C1 0.0360(15) 0.0260(12) 0.0248(12) -0.0017(11) -0.0003(11) -0.0036(9)
C2 0.0373(16) 0.0297(12) 0.0197(11) 0.0073(11) -0.0029(10) -0.0019(9)
C3 0.0370(17) 0.0252(12) 0.0163(11) 0.0075(13) 0.0031(11) 0.0012(9)
C4 0.0294(14) 0.0300(12) 0.0241(13) 0.0047(11) 0.0033(11) -0.0032(11)
C5 0.0340(18) 0.0252(12) 0.0206(12) 0.0064(13) -0.0037(12) -0.0014(10)
C6 0.0324(14) 0.0178(10) 0.0230(11) -0.0012(12) 0.0007(13) -0.0038(9)
C7 0.052(2) 0.0167(14) 0.0273(16) 0.0025(17) 0.005(2) -0.0016(11)
C8 0.030(3) 0.019(2) 0.029(3) -0.0045(17) 0.0014(19) 0.0020(18)
C9 0.027(3) 0.0321(19) 0.041(4) -0.0015(19) 0.0047(19) 0.011(2)
C10 0.044(3) 0.038(2) 0.068(6) 0.0098(17) 0.011(3) 0.008(3)
S1A 0.050(2) 0.0273(7) 0.0214(7) 0.0055(15) 0.0021(18) 0.0007(6)
S2A 0.054(2) 0.042(2) 0.0236(17) -0.0138(14) -0.0082(9) -0.0056(12)
O2A 0.063(3) 0.037(2) 0.052(3) 0.0047(17) 0.016(2) 0.019(2)
O3A 0.042(2) 0.085(3) 0.053(3) -0.029(2) 0.008(2) 0.006(2)
N1A 0.028(4) 0.038(3) 0.027(3) 0.007(3) -0.006(2) -0.002(2)
N2A 0.035(4) 0.036(3) 0.025(3) -0.005(4) -0.004(3) 0.001(2)
N3A 0.032(2) 0.035(3) 0.031(3) -0.0079(18) 0.0141(19) -0.0017(19)
C1A 0.031(2) 0.0239(18) 0.0215(19) -0.0072(17) 0.0047(17) -0.0059(14)
C2A 0.0142(18) 0.0248(19) 0.0199(17) 0.0023(16) 0.0023(14) -0.0001(13)
C3A 0.0221(19) 0.0241(18) 0.023(2) 0.0049(16) 0.0023(16) -0.0002(15)
C4A 0.022(2) 0.031(2) 0.034(3) 0.0036(17) -0.0040(18) -0.0013(18)
C5A 0.039(3) 0.025(2) 0.032(3) 0.010(2) -0.005(2) 0.0006(18)
C6A 0.034(3) 0.0163(17) 0.021(2) -0.003(2) 0.005(2) -0.0015(14)
C7A 0.070(5) 0.020(2) 0.024(2) 0.014(4) 0.015(4) -0.0003(17)
C8A 0.039(6) 0.015(3) 0.012(2) -0.004(3) 0.002(4) 0.000(2)
C9A 0.030(5) 0.028(4) 0.030(5) -0.008(4) 0.003(3) 0.010(3)
C10A 0.030(4) 0.046(6) 0.053(6) -0.010(4) 0.000(4) 0.009(4)
C11 0.0323(13) 0.062(2) 0.0372(16) -0.0044(12) 0.0038(11) 0.0024(14)
C11A 0.0303(18) 0.052(3) 0.025(2) 0.0046(17) -0.0020(16) 0.0000(18)

loop_
_atom_type_symbol
_atom_type_description
_atom_type_scat_dispersion_real
_atom_type_scat_dispersion_imag
_atom_type_scat_source
C C 0.0033 0.0016 'International Tables Vol C Tables 4.2.6.8 and 6.1.1.4'
H H 0.0000 0.0000 'International Tables Vol C Tables 4.2.6.8 and 6.1.1.4'
N N 0.0061 0.0033 'International Tables Vol C Tables 4.2.6.8 and 6.1.1.4'
O O 0.0106 0.0060 'International Tables Vol C Tables 4.2.6.8 and 6.1.1.4'
S S 0.1246 0.1234 'International Tables Vol C Tables 4.2.6.8 and 6.1.1.4'

loop_
_geom_angle_atom_site_label_1
_geom_angle_atom_site_label_2
_geom_angle_atom_site_label_3
_geom_angle_site_symmetry_1
_geom_angle_site_symmetry_3
_geom_angle
_geom_angle_publ_flag
C8 S1 C7 . . 101.3(5) ?
C8 S2 C9 . . 86.1(5) ?
C9 N1 N2 . . 112.4(7) ?
C8 N2 N1 . . 111.0(6) ?
O3 N3 O2 . . 123.3(3) ?
O3 N3 C3 . . 119.2(3) ?
O2 N3 C3 . . 117.5(3) ?
C6 C1 C2 . . 120.1(3) ?
C6 C1 H1A . . 120.0 ?
C2 C1 H1A . . 120.0 ?
C3 C2 C1 . . 119.6(3) ?
C3 C2 H2A . . 120.2 ?
C1 C2 H2A . . 120.2 ?
C2 C3 C4 . . 123.0(3) ?
C2 C3 N3 . . 116.0(3) ?
C4 C3 N3 . . 121.0(4) ?
C3 C4 C5 . . 115.5(3) ?
C3 C4 C11 . . 126.8(3) ?
C5 C4 C11 . . 117.7(3) ?
C6 C5 C4 . . 123.1(3) ?
C6 C5 H5A . . 118.5 ?
C4 C5 H5A . . 118.5 ?
C5 C6 C1 . . 118.8(3) ?
C5 C6 C7 . . 120.0(3) ?
C1 C6 C7 . . 121.2(3) ?
C6 C7 S1 . . 115.7(4) ?
C6 C7 H7A . . 108.3 ?
S1 C7 H7A . . 108.3 ?
C6 C7 H7B . . 108.3 ?
S1 C7 H7B . . 108.3 ?
H7A C7 H7B . . 107.4 ?
N2 C8 S2 . . 117.3(5) ?
N2 C8 S1 . . 124.9(8) ?
S2 C8 S1 . . 117.7(7) ?
N1 C9 C10 . . 123.1(10) ?
N1 C9 S2 . . 113.1(6) ?
C10 C9 S2 . . 123.8(9) ?
C8A S1A C7A . . 101.0(7) ?
C9A S2A C8A . . 88.2(8) ?
C9A N1A N2A . . 113.3(10) ?
C8A N2A N1A . . 112.5(10) ?
O3A N3A O2A . . 122.3(6) ?
O3A N3A C3A . . 118.4(6) ?
O2A N3A C3A . . 119.3(5) ?
C6A C1A C2A . . 122.5(5) ?
C6A C1A H1B . . 118.7 ?
C2A C1A H1B . . 118.7 ?
C3A C2A C1A . . 115.0(4) ?
C3A C2A C11A . . 126.8(4) ?
C1A C2A C11A . . 118.2(5) ?
C4A C3A C2A . . 124.3(4) ?
C4A C3A N3A . . 115.4(5) ?
C2A C3A N3A . . 120.3(5) ?
C3A C4A C5A . . 118.7(5) ?
C3A C4A H4B . . 120.7 ?
C5A C4A H4B . . 120.7 ?
C4A C5A C6A . . 119.6(5) ?
C4A C5A H5B . . 120.2 ?
C6A C5A H5B . . 120.2 ?
C1A C6A C5A . . 119.9(5) ?
C1A C6A C7A . . 120.8(7) ?
C5A C6A C7A . . 119.2(7) ?
C6A C7A S1A . . 112.6(7) ?
C6A C7A H7C . . 109.1 ?
S1A C7A H7C . . 109.1 ?
C6A C7A H7D . . 109.1 ?
S1A C7A H7D . . 109.1 ?
H7C C7A H7D . . 107.8 ?
N2A C8A S1A . . 126.9(11) ?
N2A C8A S2A . . 110.2(9) ?
S1A C8A S2A . . 122.8(10) ?
N1A C9A C10A . . 124.2(16) ?
N1A C9A S2A . . 115.5(11) ?
C10A C9A S2A . . 120.1(12) ?
C9A C10A H10D . . 109.5 ?
C9A C10A H10E . . 109.5 ?
H10D C10A H10E . . 109.5 ?
C9A C10A H10F . . 109.5 ?
H10D C10A H10F . . 109.5 ?
H10E C10A H10F . . 109.5 ?
C2A C11A H11D . . 109.5 ?
C2A C11A H11E . . 109.5 ?
H11D C11A H11E . . 109.5 ?
C2A C11A H11F . . 109.5 ?
H11D C11A H11F . . 109.5 ?
H11E C11A H11F . . 109.5 ?

loop_
_geom_bond_atom_site_label_1
_geom_bond_atom_site_label_2
_geom_bond_site_symmetry_2
_geom_bond_distance
_geom_bond_publ_flag
S1 C8 . 1.756(7) ?
S1 C7 . 1.791(8) ?
S2 C8 . 1.678(12) ?
S2 C9 . 1.790(12) ?
O2 N3 . 1.233(4) ?
O3 N3 . 1.229(5) ?
N1 C9 . 1.293(11) ?
N1 N2 . 1.407(7) ?
N2 C8 . 1.306(14) ?
N3 C3 . 1.474(4) ?
C1 C6 . 1.390(5) ?
C1 C2 . 1.396(4) ?
C1 H1A . 0.9300 ?
C2 C3 . 1.374(6) ?
C2 H2A . 0.9300 ?
C3 C4 . 1.397(5) ?
C4 C5 . 1.410(4) ?
C4 C11 . 1.504(5) ?
C5 C6 . 1.385(4) ?
C5 H5A . 0.9300 ?
C6 C7 . 1.495(7) ?
C7 H7A . 0.9700 ?
C7 H7B . 0.9700 ?
C9 C10 . 1.476(13) ?
C10 H10A . 0.9600 ?
C10 H10B . 0.9600 ?
C10 H10C . 0.9600 ?
S1A C8A . 1.742(12) ?
S1A C7A . 1.822(13) ?
S2A C9A . 1.63(2) ?
S2A C8A . 1.791(17) ?
O2A N3A . 1.213(9) ?
O3A N3A . 1.211(7) ?
N1A C9A . 1.291(16) ?
N1A N2A . 1.376(11) ?
N2A C8A . 1.30(2) ?
N3A C3A . 1.485(7) ?
C1A C6A . 1.368(8) ?
C1A C2A . 1.407(6) ?
C1A H1B . 0.9300 ?
C2A C3A . 1.391(7) ?
C2A C11A . 1.498(7) ?
C3A C4A . 1.369(7) ?
C4A C5A . 1.389(8) ?
C4A H4B . 0.9300 ?
C5A C6A . 1.391(8) ?
C5A H5B . 0.9300 ?
C6A C7A . 1.546(11) ?
C7A H7C . 0.9700 ?
C7A H7D . 0.9700 ?
C9A C10A . 1.48(2) ?
C10A H10D . 0.9600 ?
C10A H10E . 0.9600 ?
C10A H10F . 0.9600 ?
C11 H11A . 0.9600 ?
C11 H11B . 0.9600 ?
C11 H11C . 0.9600 ?
C11A H11D . 0.9600 ?
C11A H11E . 0.9600 ?
C11A H11F . 0.9600 ?

loop_
_geom_hbond_atom_site_label_D
_geom_hbond_atom_site_label_H
_geom_hbond_atom_site_label_A
_geom_hbond_site_symmetry_A
_geom_hbond_distance_DH
_geom_hbond_distance_HA
_geom_hbond_distance_DA
_geom_hbond_angle_DHA
_geom_hbond_publ_flag
C10 H10B O2 4_554 0.96 2.58 3.534(11) 171 y
C7 H7B Cg2 1_565 0.97 2.65 3.417(6) 134 y
C7 H7B Cg3 1_565 0.97 2.65 3.489(6) 145 y
C7A H7D Cg2 1_565 0.97 2.63 3.269(10) 124 y
C7A H7D Cg3 1_565 0.97 2.50 3.258(10) 135 y
C10A H10F Cg1 1_545 0.96 2.98 3.683(18) 132 y

loop_
_geom_torsion_atom_site_label_1
_geom_torsion_atom_site_label_2
_geom_torsion_atom_site_label_3
_geom_torsion_atom_site_label_4
_geom_torsion_site_symmetry_1
_geom_torsion_site_symmetry_2
_geom_torsion_site_symmetry_3
_geom_torsion_site_symmetry_4
_geom_torsion
_geom_torsion_publ_flag
C9 N1 N2 C8 . . . . 2.8(11) ?
C6 C1 C2 C3 . . . . 0.7(4) ?
C1 C2 C3 C4 . . . . -0.3(4) ?
C1 C2 C3 N3 . . . . 179.7(2) ?
O3 N3 C3 C2 . . . . -172.5(3) ?
O2 N3 C3 C2 . . . . 8.4(4) ?
O3 N3 C3 C4 . . . . 7.4(4) ?
O2 N3 C3 C4 . . . . -171.6(3) ?
C2 C3 C4 C5 . . . . -0.5(4) ?
N3 C3 C4 C5 . . . . 179.6(2) ?
C2 C3 C4 C11 . . . . -179.5(3) ?
N3 C3 C4 C11 . . . . 0.6(4) ?
C3 C4 C5 C6 . . . . 0.9(4) ?
C11 C4 C5 C6 . . . . -180.0(3) ?
C4 C5 C6 C1 . . . . -0.6(5) ?
C4 C5 C6 C7 . . . . -179.9(3) ?
C2 C1 C6 C5 . . . . -0.3(4) ?
C2 C1 C6 C7 . . . . 179.1(3) ?
C5 C6 C7 S1 . . . . -63.8(4) ?
C1 C6 C7 S1 . . . . 116.9(4) ?
C8 S1 C7 C6 . . . . -79.8(5) ?
N1 N2 C8 S2 . . . . -1.9(12) ?
N1 N2 C8 S1 . . . . -179.9(7) ?
C9 S2 C8 N2 . . . . 0.4(9) ?
C9 S2 C8 S1 . . . . 178.6(7) ?
C7 S1 C8 N2 . . . . -0.7(11) ?
C7 S1 C8 S2 . . . . -178.7(6) ?
N2 N1 C9 C10 . . . . 179.0(9) ?
N2 N1 C9 S2 . . . . -2.5(10) ?
C8 S2 C9 N1 . . . . 1.3(8) ?
C8 S2 C9 C10 . . . . 179.7(10) ?
C9A N1A N2A C8A . . . . -6.5(18) ?
C6A C1A C2A C3A . . . . 0.6(6) ?
C6A C1A C2A C11A . . . . -178.0(4) ?
C1A C2A C3A C4A . . . . 0.5(6) ?
C11A C2A C3A C4A . . . . 178.9(4) ?
C1A C2A C3A N3A . . . . 178.3(4) ?
C11A C2A C3A N3A . . . . -3.3(7) ?
O3A N3A C3A C4A . . . . -12.1(7) ?
O2A N3A C3A C4A . . . . 168.7(5) ?
O3A N3A C3A C2A . . . . 169.9(5) ?
O2A N3A C3A C2A . . . . -9.3(7) ?
C2A C3A C4A C5A . . . . -1.2(7) ?
N3A C3A C4A C5A . . . . -179.1(5) ?
C3A C4A C5A C6A . . . . 0.8(8) ?
C2A C1A C6A C5A . . . . -1.0(7) ?
C2A C1A C6A C7A . . . . 175.3(5) ?
C4A C5A C6A C1A . . . . 0.2(8) ?
C4A C5A C6A C7A . . . . -176.1(6) ?
C1A C6A C7A S1A . . . . 121.8(6) ?
C5A C6A C7A S1A . . . . -61.9(7) ?
C8A S1A C7A C6A . . . . -79.6(9) ?
N1A N2A C8A S1A . . . . -179.7(12) ?
N1A N2A C8A S2A . . . . 5.2(17) ?
C7A S1A C8A N2A . . . . 2.0(18) ?
C7A S1A C8A S2A . . . . 176.5(10) ?
C9A S2A C8A N2A . . . . -2.4(14) ?
C9A S2A C8A S1A . . . . -177.7(12) ?
N2A N1A C9A C10A . . . . 179.9(13) ?
N2A N1A C9A S2A . . . . 4.6(16) ?
C8A S2A C9A N1A . . . . -1.3(13) ?
C8A S2A C9A C10A . . . . -176.8(14) ?
